data_7220606
loop_
_publ_author_name
'Tan, Chunhong'
'Jin, Meiliang'
'Zhang, Hao'
'Hu, Shengmin'
'Sheng, Tianlu'
'Wu, Xintao'

_publ_section_title
;
 Penta and hexanuclear nickel tiara-like clusters with two different
 thiolate bridges
;
_journal_issue 27
_journal_name_full CrystEngComm
_journal_page_first 5110
_journal_paper_doi 10.1039/C5CE00863H
_journal_volume 17
_journal_year 2015
_chemical_formula_sum 'C10 H20 Ni5 S10'
_chemical_formula_weight 754.41
_chemical_name_systematic
; 
 ? 
;
_space_group_IT_number 15
_symmetry_cell_setting monoclinic
_symmetry_space_group_name_Hall '-C 2yc'
_symmetry_space_group_name_H-M 'C 1 2/c 1'
_atom_sites_solution_hydrogens geom
_atom_sites_solution_primary direct
_atom_sites_solution_secondary difmap
_audit_creation_method SHELXL-97
_audit_update_record
;
2015-03-24 deposited with the CCDC.
2015-06-01 downloaded from the CCDC.
;
_cell_angle_alpha 90.00
_cell_angle_beta 105.160(12)
_cell_angle_gamma 90.00
_cell_formula_units_Z 4
_cell_length_a 10.906(3)
_cell_length_b 14.095(3)
_cell_length_c 14.294(3)
_cell_measurement_reflns_used 1032
_cell_measurement_temperature 293(2)
_cell_measurement_theta_max 27.4063
_cell_measurement_theta_min 2.8902
_cell_volume 2120.8(9)
_computing_cell_refinement 'CrystalClear (Rigaku Inc., 2007)'
_computing_data_collection 'CrystalClear (Rigaku Inc., 2007)'
_computing_data_reduction 'CrystalClear (Rigaku Inc., 2007)'
_computing_structure_refinement 'SHELXL-97 (Sheldrick, 1997)'
_computing_structure_solution 'SHELXS-97 (Sheldrick, 1990)'
_diffrn_ambient_temperature 293(2)
_diffrn_detector_area_resol_mean 13.6612
_diffrn_measured_fraction_theta_full 0.998
_diffrn_measured_fraction_theta_max 0.998
_diffrn_measurement_device_type 'Mercury2 (2x2 bin mode)'
_diffrn_measurement_method CCD_Profile_fitting
_diffrn_radiation_monochromator graphite
_diffrn_radiation_source 'fine-focus sealed tube'
_diffrn_radiation_type MoK\a
_diffrn_radiation_wavelength 0.71073
_diffrn_reflns_av_R_equivalents 0.0574
_diffrn_reflns_av_sigmaI/netI 0.0549
_diffrn_reflns_limit_h_max 14
_diffrn_reflns_limit_h_min -12
_diffrn_reflns_limit_k_max 17
_diffrn_reflns_limit_k_min -18
_diffrn_reflns_limit_l_max 17
_diffrn_reflns_limit_l_min -18
_diffrn_reflns_number 8227
_diffrn_reflns_theta_full 27.51
_diffrn_reflns_theta_max 27.51
_diffrn_reflns_theta_min 2.41
_exptl_absorpt_coefficient_mu 5.337
_exptl_absorpt_correction_T_max 1.0000
_exptl_absorpt_correction_T_min 0.6779
_exptl_absorpt_correction_type multi-scan
_exptl_crystal_colour BLACK
_exptl_crystal_density_diffrn 2.363
_exptl_crystal_density_method 'not measured'
_exptl_crystal_description NEEDLE
_exptl_crystal_F_000 1520
_exptl_crystal_size_max 0.25
_exptl_crystal_size_mid 0.1
_exptl_crystal_size_min 0.06
_refine_diff_density_max 0.588
_refine_diff_density_min -0.501
_refine_diff_density_rms 0.124
_refine_ls_extinction_method none
_refine_ls_goodness_of_fit_ref 1.032
_refine_ls_hydrogen_treatment constr
_refine_ls_matrix_type full
_refine_ls_number_parameters 114
_refine_ls_number_reflns 2439
_refine_ls_number_restraints 0
_refine_ls_restrained_S_all 1.032
_refine_ls_R_factor_all 0.0656
_refine_ls_R_factor_gt 0.0413
_refine_ls_shift/su_max 0.021
_refine_ls_shift/su_mean 0.003
_refine_ls_structure_factor_coef Fsqd
_refine_ls_weighting_details 'calc w=1/[\s^2^(Fo^2^)+(0.0305P)^2^+0.0000P] where P=(Fo^2^+2Fc^2^)/3'
_refine_ls_weighting_scheme calc
_refine_ls_wR_factor_gt 0.0713
_refine_ls_wR_factor_ref 0.0792
_reflns_number_gt 1855
_reflns_number_total 2439
_reflns_threshold_expression >2sigma(I)
_cod_data_source_file c5ce00863h2.cif
_cod_data_source_block 1
_cod_depositor_comments
;
The following automatic conversions were performed:

'_exptl_absorpt_correction_type' value 'Multi-scan' changed to
'multi-scan' according to
/usr/data/users/saulius/crontab/automatic-downloads/rss-feeds/RSC/lib/dictionaries/cif_core.dic
dictionary named 'cif_core.dic' version 2.4.2 from 2011-04-26.

'_refine_ls_hydrogen_treatment' value 'CONSTR' changed to 'constr'
according to
/usr/data/users/saulius/crontab/automatic-downloads/rss-feeds/RSC/lib/dictionaries/cif_core.dic
dictionary named 'cif_core.dic' version 2.4.2 from 2011-04-26.

Automatic conversion script
Id: cif_fix_values 3271 2015-04-21 07:52:19Z andrius 

 Adding full bibliography for 7220606--7220610.cif.
;
_cod_original_cell_volume 2120.9(9)
_cod_original_sg_symbol_H-M C2/C
_cod_database_code 7220606

loop_
_symmetry_equiv_pos_as_xyz
'x, y, z'
'-x, y, -z+1/2'
'x+1/2, y+1/2, z'
'-x+1/2, y+1/2, -z+1/2'
'-x, -y, -z'
'x, -y, z-1/2'
'-x+1/2, -y+1/2, -z'
'x+1/2, -y+1/2, z-1/2'

loop_
_atom_site_label
_atom_site_type_symbol
_atom_site_fract_x
_atom_site_fract_y
_atom_site_fract_z
_atom_site_U_iso_or_equiv
_atom_site_adp_type
_atom_site_occupancy
_atom_site_symmetry_multiplicity
_atom_site_calc_flag
_atom_site_refinement_flags
Ni1 Ni 0.5000 0.07881(5) 0.2500 0.0276(2) Uani 1 2 d S
Ni2 Ni 0.34505(5) 0.20426(4) 0.31800(4) 0.02877(16) Uani 1 1 d .
Ni3 Ni 0.40348(5) 0.39061(4) 0.29508(4) 0.02937(16) Uani 1 1 d .
S1 S 0.70144(10) 0.10188(8) 0.30570(9) 0.0330(3) Uani 1 1 d .
S2 S 0.46295(11) 0.08501(8) 0.39132(8) 0.0330(3) Uani 1 1 d .
S3 S 0.40867(12) 0.31355(8) 0.43044(8) 0.0355(3) Uani 1 1 d .
S4 S 0.21648(11) 0.31908(8) 0.24708(9) 0.0354(3) Uani 1 1 d .
S5 S 0.59178(11) 0.45759(9) 0.34377(8) 0.0351(3) Uani 1 1 d .
C1 C 0.6991(5) 0.1687(3) 0.4152(3) 0.0407(12) Uani 1 1 d .
H1A H 0.7849 0.1736 0.4566 0.049 Uiso 1 1 calc R
H1B H 0.6681 0.2324 0.3972 0.049 Uiso 1 1 calc R
C2 C 0.6163(4) 0.1217(3) 0.4697(3) 0.0391(11) Uani 1 1 d .
H2A H 0.6021 0.1652 0.5184 0.047 Uiso 1 1 calc R
H2B H 0.6599 0.0664 0.5030 0.047 Uiso 1 1 calc R
C3 C 0.2591(5) 0.3639(4) 0.4415(4) 0.0470(13) Uani 1 1 d .
H3A H 0.2372 0.3362 0.4971 0.056 Uiso 1 1 calc R
H3B H 0.2691 0.4318 0.4522 0.056 Uiso 1 1 calc R
C4 C 0.1528(4) 0.3456(3) 0.3512(4) 0.0452(13) Uani 1 1 d .
H4A H 0.0983 0.4010 0.3369 0.054 Uiso 1 1 calc R
H4B H 0.1019 0.2925 0.3626 0.054 Uiso 1 1 calc R
C5 C 0.5377(4) 0.5765(3) 0.3037(4) 0.0415(12) Uani 1 1 d .
H5A H 0.4844 0.6005 0.3431 0.050 Uiso 1 1 calc R
H5B H 0.6105 0.6183 0.3123 0.050 Uiso 1 1 calc R

loop_
_atom_site_aniso_label
_atom_site_aniso_U_11
_atom_site_aniso_U_22
_atom_site_aniso_U_33
_atom_site_aniso_U_23
_atom_site_aniso_U_13
_atom_site_aniso_U_12
Ni1 0.0290(4) 0.0253(4) 0.0316(5) 0.000 0.0136(3) 0.000
Ni2 0.0299(3) 0.0268(3) 0.0327(3) 0.0003(2) 0.0135(2) 0.0024(2)
Ni3 0.0302(3) 0.0313(3) 0.0286(3) 0.0009(2) 0.0112(2) -0.0032(2)
S1 0.0301(6) 0.0323(6) 0.0386(7) 0.0041(5) 0.0123(5) 0.0030(5)
S2 0.0374(6) 0.0313(6) 0.0344(6) 0.0058(5) 0.0168(5) 0.0025(5)
S3 0.0450(7) 0.0346(6) 0.0300(6) -0.0004(5) 0.0151(5) -0.0003(5)
S4 0.0291(6) 0.0338(6) 0.0432(7) 0.0027(5) 0.0091(5) 0.0015(5)
S5 0.0329(6) 0.0404(7) 0.0320(6) -0.0056(5) 0.0088(5) -0.0034(5)
C1 0.042(3) 0.042(3) 0.037(3) 0.006(2) 0.009(2) -0.002(2)
C2 0.037(3) 0.046(3) 0.033(3) 0.006(2) 0.007(2) 0.003(2)
C3 0.067(4) 0.038(3) 0.048(3) -0.001(2) 0.036(3) 0.007(2)
C4 0.043(3) 0.032(3) 0.073(4) 0.001(3) 0.037(3) 0.008(2)
C5 0.038(3) 0.030(2) 0.063(3) -0.009(2) 0.025(2) -0.0065(19)

loop_
_atom_type_symbol
_atom_type_description
_atom_type_scat_dispersion_real
_atom_type_scat_dispersion_imag
_atom_type_scat_source
C C 0.0033 0.0016 'International Tables Vol C Tables 4.2.6.8 and 6.1.1.4'
H H 0.0000 0.0000 'International Tables Vol C Tables 4.2.6.8 and 6.1.1.4'
S S 0.1246 0.1234 'International Tables Vol C Tables 4.2.6.8 and 6.1.1.4'
Ni Ni 0.3393 1.1124 'International Tables Vol C Tables 4.2.6.8 and 6.1.1.4'

loop_
_geom_angle_atom_site_label_1
_geom_angle_atom_site_label_2
_geom_angle_atom_site_label_3
_geom_angle
_geom_angle_site_symmetry_1
_geom_angle_site_symmetry_3
S1 Ni1 S1 162.66(7) . 2_655
S1 Ni1 S2 94.02(5) . .
S1 Ni1 S2 85.28(5) 2_655 .
S1 Ni1 S2 85.28(5) . 2_655
S1 Ni1 S2 94.02(5) 2_655 2_655
S2 Ni1 S2 175.37(7) . 2_655
S1 Ni1 Ni2 115.28(4) . .
S1 Ni1 Ni2 51.82(3) 2_655 .
S2 Ni1 Ni2 51.03(3) . .
S2 Ni1 Ni2 125.30(4) 2_655 .
S1 Ni1 Ni2 51.82(3) . 2_655
S1 Ni1 Ni2 115.28(4) 2_655 2_655
S2 Ni1 Ni2 125.30(4) . 2_655
S2 Ni1 Ni2 51.03(3) 2_655 2_655
Ni2 Ni1 Ni2 101.36(4) . 2_655
S3 Ni2 S2 98.79(5) . .
S3 Ni2 S4 82.15(5) . .
S2 Ni2 S4 176.26(5) . .
S3 Ni2 S1 172.47(5) . 2_655
S2 Ni2 S1 82.39(5) . 2_655
S4 Ni2 S1 97.16(5) . 2_655
S3 Ni2 Ni3 51.60(4) . .
S2 Ni2 Ni3 131.40(4) . .
S4 Ni2 Ni3 51.85(4) . .
S1 Ni2 Ni3 122.38(4) 2_655 .
S3 Ni2 Ni1 126.39(4) . .
S2 Ni2 Ni1 49.62(3) . .
S4 Ni2 Ni1 132.43(4) . .
S1 Ni2 Ni1 49.32(3) 2_655 .
Ni3 Ni2 Ni1 112.61(3) . .
S5 Ni3 S3 97.24(5) . .
S5 Ni3 S5 82.05(6) . 2_655
S3 Ni3 S5 175.00(5) . 2_655
S5 Ni3 S4 178.35(5) . .
S3 Ni3 S4 81.84(5) . .
S5 Ni3 S4 98.74(5) 2_655 .
S5 Ni3 Ni3 51.75(4) . 2_655
S3 Ni3 Ni3 124.44(4) . 2_655
S5 Ni3 Ni3 51.44(4) 2_655 2_655
S4 Ni3 Ni3 127.73(5) . 2_655
S5 Ni3 Ni2 126.85(4) . .
S3 Ni3 Ni2 51.49(3) . .
S5 Ni3 Ni2 125.24(4) 2_655 .
S4 Ni3 Ni2 51.52(3) . .
Ni3 Ni3 Ni2 106.690(17) 2_655 .
C1 S1 Ni1 98.78(16) . .
C1 S1 Ni2 107.03(16) . 2_655
Ni1 S1 Ni2 78.86(4) . 2_655
C2 S2 Ni1 102.69(16) . .
C2 S2 Ni2 113.69(16) . .
Ni1 S2 Ni2 79.35(4) . .
C3 S3 Ni2 102.55(18) . .
C3 S3 Ni3 93.78(17) . .
Ni2 S3 Ni3 76.91(5) . .
C4 S4 Ni2 96.10(16) . .
C4 S4 Ni3 99.70(17) . .
Ni2 S4 Ni3 76.63(4) . .
C5 S5 Ni3 95.57(15) . .
C5 S5 Ni3 101.10(16) . 2_655
Ni3 S5 Ni3 76.81(5) . 2_655
C2 C1 S1 111.3(3) . .
C2 C1 H1A 109.4 . .
S1 C1 H1A 109.4 . .
C2 C1 H1B 109.4 . .
S1 C1 H1B 109.4 . .
H1A C1 H1B 108.0 . .
C1 C2 S2 112.7(3) . .
C1 C2 H2A 109.0 . .
S2 C2 H2A 109.0 . .
C1 C2 H2B 109.0 . .
S2 C2 H2B 109.0 . .
H2A C2 H2B 107.8 . .
C4 C3 S3 111.2(3) . .
C4 C3 H3A 109.4 . .
S3 C3 H3A 109.4 . .
C4 C3 H3B 109.4 . .
S3 C3 H3B 109.4 . .
H3A C3 H3B 108.0 . .
C3 C4 S4 111.0(3) . .
C3 C4 H4A 109.4 . .
S4 C4 H4A 109.4 . .
C3 C4 H4B 109.4 . .
S4 C4 H4B 109.4 . .
H4A C4 H4B 108.0 . .
C5 C5 S5 111.01(17) 2_655 .
C5 C5 H5A 109.4 2_655 .
S5 C5 H5A 109.4 . .
C5 C5 H5B 109.4 2_655 .
S5 C5 H5B 109.4 . .
H5A C5 H5B 108.0 . .

loop_
_geom_bond_atom_site_label_1
_geom_bond_atom_site_label_2
_geom_bond_distance
_geom_bond_site_symmetry_2
Ni1 S1 2.1567(12) .
Ni1 S1 2.1567(12) 2_655
Ni1 S2 2.1629(12) .
Ni1 S2 2.1629(12) 2_655
Ni1 Ni2 2.7903(8) .
Ni1 Ni2 2.7903(8) 2_655
Ni2 S3 2.2034(13) .
Ni2 S2 2.2073(12) .
Ni2 S4 2.2068(13) .
Ni2 S1 2.2354(13) 2_655
Ni2 Ni3 2.7426(9) .
Ni3 S5 2.2012(13) .
Ni3 S3 2.2066(13) .
Ni3 S5 2.2107(13) 2_655
Ni3 S4 2.2169(13) .
Ni3 Ni3 2.7409(13) 2_655
S1 C1 1.832(5) .
S1 Ni2 2.2354(13) 2_655
S2 C2 1.828(4) .
S3 C3 1.823(5) .
S4 C4 1.838(5) .
S5 C5 1.819(5) .
S5 Ni3 2.2107(13) 2_655
C1 C2 1.494(6) .
C1 H1A 0.9700 .
C1 H1B 0.9700 .
C2 H2A 0.9700 .
C2 H2B 0.9700 .
C3 C4 1.514(7) .
C3 H3A 0.9700 .
C3 H3B 0.9700 .
C4 H4A 0.9700 .
C4 H4B 0.9700 .
C5 C5 1.541(9) 2_655
C5 H5A 0.9700 .
C5 H5B 0.9700 .
